data_4072520
loop_
_publ_author_name
'Chaplin, Adrian B.'
'Fellay, C\'eline'
'Laurenczy, G\'abor'
'Dyson, Paul J.'

_publ_section_title
;
 Mechanistic Studies on the Formation of \h2-Diphosphine
 (\h6-p-cymene)ruthenium(II) Compounds
;
_journal_issue 3
_journal_name_full Organometallics
_journal_page_first 586
_journal_paper_doi 10.1021/om060752n
_journal_volume 26
_journal_year 2007
_chemical_formula_moiety 'C36 H36 Cl P2 Ru, F6 P, C1 H2 Cl2'
_chemical_formula_sum 'C37 H38 Cl3 F6 P3 Ru'
_chemical_formula_weight 897.00
_chemical_name_systematic
; 
 ? 
;
_space_group_IT_number 4
_symmetry_cell_setting monoclinic
_symmetry_space_group_name_Hall 'P 2yb'
_symmetry_space_group_name_H-M 'P 1 21 1'
_atom_sites_solution_hydrogens geom
_atom_sites_solution_primary direct
_atom_sites_solution_secondary difmap
_audit_creation_method SHELXL-97
_cell_angle_alpha 90.00
_cell_angle_beta 91.33(3)
_cell_angle_gamma 90.00
_cell_formula_units_Z 4
_cell_length_a 11.162(2)
_cell_length_b 30.243(6)
_cell_length_c 11.176(2)
_cell_measurement_reflns_used 229
_cell_measurement_temperature 100(2)
_cell_measurement_theta_max 21.783
_cell_measurement_theta_min 3.377
_cell_volume 3771.7(12)
_computing_cell_refinement 'Dirax/lsq (Duisenberg & Schreurs, 1989-2000)'
_computing_data_collection 'Collect (Bruker AXS BV, 1997-2004)'
_computing_data_reduction 'EvalCCD (Duisenberg & Schreurs, 1990-2000)'
_computing_molecular_graphics 'ORTEP3 (Farrugia, 1997)'
_computing_publication_material 'Bruker SHELXTL'
_computing_structure_refinement 'SHELXL-97 (Sheldrick, 1997)'
_computing_structure_solution 'SIR97 (Altomare et al., 1999)'
_diffrn_ambient_temperature 100(2)
_diffrn_measured_fraction_theta_full 0.997
_diffrn_measured_fraction_theta_max 0.997
_diffrn_measurement_device_type 'Bruker APEX II CCD'
_diffrn_measurement_method 'phi and omega scans'
_diffrn_radiation_monochromator graphite
_diffrn_radiation_source 'fine-focus sealed tube'
_diffrn_radiation_type MoK\a
_diffrn_radiation_wavelength 0.71073
_diffrn_reflns_av_R_equivalents 0.0442
_diffrn_reflns_av_sigmaI/netI 0.0306
_diffrn_reflns_limit_h_max 13
_diffrn_reflns_limit_h_min -13
_diffrn_reflns_limit_k_max 36
_diffrn_reflns_limit_k_min -36
_diffrn_reflns_limit_l_max 13
_diffrn_reflns_limit_l_min -13
_diffrn_reflns_number 70101
_diffrn_reflns_theta_full 25.03
_diffrn_reflns_theta_max 25.03
_diffrn_reflns_theta_min 3.25
_exptl_absorpt_coefficient_mu 0.813
_exptl_absorpt_correction_T_max 1.00
_exptl_absorpt_correction_T_min 0.78
_exptl_absorpt_correction_type multi-scan
_exptl_crystal_colour yellow
_exptl_crystal_density_diffrn 1.580
_exptl_crystal_density_method 'not measured'
_exptl_crystal_description prismatic
_exptl_crystal_F_000 1816
_exptl_crystal_size_max 0.899
_exptl_crystal_size_mid 0.470
_exptl_crystal_size_min 0.466
_refine_diff_density_max 0.488
_refine_diff_density_min -0.371
_refine_diff_density_rms 0.049
_refine_ls_abs_structure_details 'Flack H D (1983), Acta Cryst. A39, 876-881'
_refine_ls_abs_structure_Flack 0.014(11)
_refine_ls_extinction_method none
_refine_ls_goodness_of_fit_ref 1.119
_refine_ls_hydrogen_treatment constr
_refine_ls_matrix_type full
_refine_ls_number_parameters 907
_refine_ls_number_reflns 13289
_refine_ls_number_restraints 1
_refine_ls_restrained_S_all 1.119
_refine_ls_R_factor_all 0.0223
_refine_ls_R_factor_gt 0.0211
_refine_ls_shift/su_max 0.003
_refine_ls_shift/su_mean 0.000
_refine_ls_structure_factor_coef Fsqd
_refine_ls_weighting_details 'calc w=1/[\s^2^(Fo^2^)+(0.0137P)^2^+1.4186P] where P=(Fo^2^+2Fc^2^)/3'
_refine_ls_weighting_scheme calc
_refine_ls_wR_factor_gt 0.0465
_refine_ls_wR_factor_ref 0.0470
_reflns_number_gt 12972
_reflns_number_total 13289
_reflns_threshold_expression >2sigma(I)
_cod_data_source_file om060752nsi20060821_082702.cif
_cod_data_source_block dppv_5bPF6
_cod_depositor_comments
;
The following automatic conversions were performed:

'_symmetry_cell_setting' value 'Monoclinic' changed to 'monoclinic'
according to /home/saulius/struct/CIF-dictionaries/cif_core.dic
dictionary named 'cif_core.dic' version 2.4.1 from 2010-06-29.

Automatic conversion script
Id: cif_fix_values 1715 2011-07-08 13:25:40Z adriana 
;
_cod_original_cell_volume 3771.6(13)
_cod_original_sg_symbol_H-M P2(1)
_cod_database_code 4072520

loop_
_symmetry_equiv_pos_as_xyz
'x, y, z'
'-x, y+1/2, -z'

loop_
_atom_site_label
_atom_site_type_symbol
_atom_site_fract_x
_atom_site_fract_y
_atom_site_fract_z
_atom_site_U_iso_or_equiv
_atom_site_adp_type
_atom_site_occupancy
_atom_site_symmetry_multiplicity
_atom_site_calc_flag
_atom_site_refinement_flags
_atom_site_disorder_assembly
_atom_site_disorder_group
Ru1 Ru 0.762179(17) 0.073203(6) 0.474569(17) 0.00953(4) Uani 1 1 d . A 1
P1 P 0.82075(5) 0.07151(2) 0.67480(5) 0.01176(12) Uani 1 1 d . A 1
P2 P 0.66677(6) 0.13821(2) 0.52909(6) 0.01005(13) Uani 1 1 d . A 1
Cl1 Cl 0.93065(5) 0.12149(2) 0.45274(6) 0.01533(13) Uani 1 1 d . A 1
C1 C 0.6067(2) 0.02526(8) 0.4423(2) 0.0164(6) Uani 1 1 d . A 1
C2 C 0.7116(2) 0.00173(8) 0.4756(2) 0.0154(6) Uani 1 1 d . A 1
H2 H 0.7109 -0.0166 0.5445 0.018 Uiso 1 1 calc R A 1
C3 C 0.8192(2) 0.00474(8) 0.4084(2) 0.0147(5) Uani 1 1 d . A 1
H3 H 0.8868 -0.0128 0.4301 0.018 Uiso 1 1 calc R A 1
C4 C 0.8242(2) 0.03399(8) 0.3096(2) 0.0160(6) Uani 1 1 d . A 1
C5 C 0.7201(2) 0.06012(8) 0.2795(2) 0.0153(6) Uani 1 1 d . A 1
H5 H 0.7229 0.0808 0.2156 0.018 Uiso 1 1 calc R A 1
C6 C 0.6145(2) 0.05531(8) 0.3438(2) 0.0155(5) Uani 1 1 d . A 1
H6 H 0.5463 0.0725 0.3214 0.019 Uiso 1 1 calc R A 1
C7 C 0.4891(3) 0.01787(9) 0.5041(3) 0.0231(6) Uani 1 1 d . A 1
H7A H 0.4388 -0.0022 0.4560 0.035 Uiso 1 1 calc R A 1
H7B H 0.4477 0.0462 0.5131 0.035 Uiso 1 1 calc R A 1
H7C H 0.5047 0.0049 0.5832 0.035 Uiso 1 1 calc R A 1
C8 C 0.9345(3) 0.03999(9) 0.2339(3) 0.0238(7) Uani 1 1 d . A 1
H8 H 0.9405 0.0722 0.2149 0.029 Uiso 1 1 calc R A 1
C9 C 0.9116(4) 0.01583(12) 0.1158(3) 0.0490(11) Uani 1 1 d . A 1
H9A H 0.9099 -0.0161 0.1302 0.073 Uiso 1 1 calc R A 1
H9B H 0.9758 0.0228 0.0604 0.073 Uiso 1 1 calc R A 1
H9C H 0.8345 0.0253 0.0808 0.073 Uiso 1 1 calc R A 1
C10 C 1.0523(3) 0.02655(12) 0.2951(4) 0.0456(10) Uani 1 1 d . A 1
H10A H 1.0614 0.0422 0.3715 0.068 Uiso 1 1 calc R A 1
H10B H 1.1191 0.0342 0.2436 0.068 Uiso 1 1 calc R A 1
H10C H 1.0522 -0.0054 0.3097 0.068 Uiso 1 1 calc R A 1
C11 C 0.7762(2) 0.12282(8) 0.7455(2) 0.0138(5) Uani 1 1 d . A 1
H11 H 0.8002 0.1290 0.8259 0.017 Uiso 1 1 calc R A 1
C12 C 0.7094(2) 0.15175(8) 0.6830(2) 0.0130(5) Uani 1 1 d . A 1
H12 H 0.6847 0.1788 0.7181 0.016 Uiso 1 1 calc R A 1
C13 C 0.7475(2) 0.02891(8) 0.7641(2) 0.0145(6) Uani 1 1 d . A 1
C14 C 0.6289(3) 0.03482(9) 0.7973(2) 0.0213(6) Uani 1 1 d . A 1
H14 H 0.5890 0.0619 0.7799 0.026 Uiso 1 1 calc R A 1
C15 C 0.5688(3) 0.00106(9) 0.8561(3) 0.0248(7) Uani 1 1 d . A 1
H15 H 0.4880 0.0051 0.8787 0.030 Uiso 1 1 calc R A 1
C16 C 0.6275(3) -0.03879(9) 0.8817(2) 0.0217(6) Uani 1 1 d . A 1
H16 H 0.5861 -0.0620 0.9205 0.026 Uiso 1 1 calc R A 1
C17 C 0.7453(3) -0.04441(9) 0.8507(2) 0.0208(6) Uani 1 1 d . A 1
H17 H 0.7856 -0.0712 0.8701 0.025 Uiso 1 1 calc R A 1
C18 C 0.8056(2) -0.01097(9) 0.7909(2) 0.0188(6) Uani 1 1 d . A 1
H18 H 0.8863 -0.0153 0.7684 0.023 Uiso 1 1 calc R A 1
C19 C 0.9781(2) 0.06331(8) 0.7167(2) 0.0145(5) Uani 1 1 d . A 1
C20 C 1.0507(2) 0.03803(9) 0.6418(3) 0.0203(6) Uani 1 1 d . A 1
H20 H 1.0204 0.0287 0.5658 0.024 Uiso 1 1 calc R A 1
C21 C 1.1672(2) 0.02659(9) 0.6785(3) 0.0254(7) Uani 1 1 d . A 1
H21 H 1.2161 0.0094 0.6279 0.030 Uiso 1 1 calc R A 1
C22 C 1.2108(3) 0.04067(9) 0.7902(3) 0.0267(7) Uani 1 1 d . A 1
H22 H 1.2897 0.0328 0.8157 0.032 Uiso 1 1 calc R A 1
C23 C 1.1404(2) 0.06607(9) 0.8643(3) 0.0235(6) Uani 1 1 d . A 1
H23 H 1.1716 0.0761 0.9393 0.028 Uiso 1 1 calc R A 1
C24 C 1.0235(2) 0.07688(9) 0.8283(2) 0.0194(6) Uani 1 1 d . A 1
H24 H 0.9745 0.0936 0.8800 0.023 Uiso 1 1 calc R A 1
C25 C 0.5033(2) 0.13796(8) 0.5316(2) 0.0118(5) Uani 1 1 d . A 1
C26 C 0.4339(2) 0.14122(8) 0.4252(2) 0.0157(6) Uani 1 1 d . A 1
H26 H 0.4722 0.1456 0.3511 0.019 Uiso 1 1 calc R A 1
C27 C 0.3095(2) 0.13803(9) 0.4278(3) 0.0209(6) Uani 1 1 d . A 1
H27 H 0.2636 0.1393 0.3553 0.025 Uiso 1 1 calc R A 1
C28 C 0.2523(2) 0.13292(9) 0.5363(3) 0.0224(6) Uani 1 1 d . A 1
H28 H 0.1674 0.1307 0.5379 0.027 Uiso 1 1 calc R A 1
C29 C 0.3198(2) 0.13109(9) 0.6425(3) 0.0213(6) Uani 1 1 d . A 1
H29 H 0.2805 0.1286 0.7167 0.026 Uiso 1 1 calc R A 1
C30 C 0.4439(2) 0.13292(8) 0.6411(2) 0.0152(5) Uani 1 1 d . A 1
H30 H 0.4891 0.1308 0.7139 0.018 Uiso 1 1 calc R A 1
C31 C 0.6976(2) 0.18856(8) 0.4428(2) 0.0126(5) Uani 1 1 d . A 1
C32 C 0.7279(2) 0.22853(8) 0.4983(2) 0.0167(6) Uani 1 1 d . A 1
H32 H 0.7395 0.2295 0.5827 0.020 Uiso 1 1 calc R A 1
C33 C 0.7412(3) 0.26711(9) 0.4311(3) 0.0210(6) Uani 1 1 d . A 1
H33 H 0.7621 0.2941 0.4697 0.025 Uiso 1 1 calc R A 1
C34 C 0.7236(3) 0.26585(9) 0.3076(3) 0.0249(7) Uani 1 1 d . A 1
H34 H 0.7308 0.2921 0.2618 0.030 Uiso 1 1 calc R A 1
C35 C 0.6955(3) 0.22604(9) 0.2513(3) 0.0240(7) Uani 1 1 d . A 1
H35 H 0.6844 0.2252 0.1668 0.029 Uiso 1 1 calc R A 1
C36 C 0.6836(2) 0.18736(9) 0.3183(2) 0.0179(6) Uani 1 1 d . A 1
H36 H 0.6659 0.1602 0.2791 0.022 Uiso 1 1 calc R A 1
P3 P 0.45313(6) 0.13416(2) 0.02566(6) 0.01454(14) Uani 1 1 d . B 1
F1 F 0.55806(14) 0.11019(5) 0.10331(15) 0.0272(4) Uani 1 1 d . B 1
F2 F 0.34903(15) 0.15862(5) -0.05144(15) 0.0275(4) Uani 1 1 d . B 1
F3 F 0.43040(14) 0.08950(5) -0.04837(15) 0.0250(4) Uani 1 1 d . B 1
F4 F 0.54976(15) 0.14960(5) -0.07004(15) 0.0255(4) Uani 1 1 d . B 1
F5 F 0.47689(17) 0.17928(5) 0.09966(15) 0.0304(4) Uani 1 1 d . B 1
F6 F 0.35784(16) 0.11858(6) 0.12203(15) 0.0316(4) Uani 1 1 d . B 1
C37 C 0.9586(3) 0.17053(10) 0.1583(3) 0.0251(7) Uani 1 1 d . C 1
H37A H 0.9552 0.2029 0.1456 0.030 Uiso 1 1 calc R C 1
H37B H 0.9459 0.1647 0.2443 0.030 Uiso 1 1 calc R C 1
Cl2 Cl 1.10079(7) 0.15086(3) 0.11927(8) 0.0390(2) Uani 1 1 d . C 1
Cl3 Cl 0.84173(7) 0.14465(2) 0.07157(6) 0.02499(15) Uani 1 1 d . C 1
Ru2 Ru 0.450630(17) 0.312943(6) 0.818382(17) 0.00954(4) Uani 1 1 d . D 2
P5 P 0.25389(5) 0.31273(2) 0.87904(6) 0.01196(12) Uani 1 1 d . D 2
P4 P 0.40041(6) 0.38227(2) 0.74367(6) 0.01155(13) Uani 1 1 d . D 2
Cl4 Cl 0.48415(6) 0.35110(2) 1.00380(5) 0.01562(13) Uani 1 1 d . D 2
C38 C 0.4447(2) 0.26114(8) 0.6707(2) 0.0144(5) Uani 1 1 d . D 2
C39 C 0.5341(2) 0.29337(8) 0.6482(2) 0.0146(5) Uani 1 1 d . D 2
H39 H 0.5295 0.3096 0.5755 0.018 Uiso 1 1 calc R D 2
C40 C 0.6307(2) 0.30220(8) 0.7309(2) 0.0149(6) Uani 1 1 d . D 2
H40 H 0.6912 0.3228 0.7104 0.018 Uiso 1 1 calc R D 2
C41 C 0.6370(2) 0.28065(8) 0.8423(2) 0.0146(5) Uani 1 1 d . D 2
C42 C 0.5443(2) 0.24906(8) 0.8681(2) 0.0132(5) Uani 1 1 d . D 2
H42 H 0.5456 0.2344 0.9433 0.016 Uiso 1 1 calc R D 2
C43 C 0.4518(2) 0.23946(8) 0.7841(2) 0.0140(5) Uani 1 1 d . D 2
H43 H 0.3929 0.2181 0.8033 0.017 Uiso 1 1 calc R D 2
C44 C 0.3527(2) 0.24967(9) 0.5761(2) 0.0194(6) Uani 1 1 d . D 2
H44A H 0.3269 0.2766 0.5343 0.029 Uiso 1 1 calc R D 2
H44B H 0.2835 0.2358 0.6134 0.029 Uiso 1 1 calc R D 2
H44C H 0.3874 0.2291 0.5188 0.029 Uiso 1 1 calc R D 2
C45 C 0.7354(2) 0.28880(9) 0.9339(2) 0.0178(6) Uani 1 1 d . D 2
H45 H 0.6999 0.2865 1.0150 0.021 Uiso 1 1 calc R D 2
C46 C 0.8283(3) 0.25127(10) 0.9222(3) 0.0292(7) Uani 1 1 d . D 2
H46A H 0.7895 0.2227 0.9366 0.044 Uiso 1 1 calc R D 2
H46B H 0.8936 0.2557 0.9811 0.044 Uiso 1 1 calc R D 2
H46C H 0.8606 0.2516 0.8414 0.044 Uiso 1 1 calc R D 2
C47 C 0.7965(3) 0.33428(9) 0.9248(3) 0.0264(7) Uani 1 1 d . D 2
H47A H 0.8373 0.3365 0.8483 0.040 Uiso 1 1 calc R D 2
H47B H 0.8552 0.3377 0.9907 0.040 Uiso 1 1 calc R D 2
H47C H 0.7360 0.3576 0.9296 0.040 Uiso 1 1 calc R D 2
C48 C 0.2499(2) 0.39660(8) 0.7901(2) 0.0153(5) Uani 1 1 d . D 2
H48 H 0.2164 0.4247 0.7712 0.018 Uiso 1 1 calc R D 2
C49 C 0.1879(2) 0.36696(8) 0.8510(2) 0.0149(6) Uani 1 1 d . D 2
H49 H 0.1106 0.3739 0.8794 0.018 Uiso 1 1 calc R D 2
C50 C 0.3925(2) 0.38579(8) 0.5805(2) 0.0163(6) Uani 1 1 d . D 2
C51 C 0.4965(3) 0.39254(9) 0.5142(2) 0.0205(6) Uani 1 1 d . D 2
H51 H 0.5693 0.4007 0.5541 0.025 Uiso 1 1 calc R D 2
C52 C 0.4932(3) 0.38742(10) 0.3910(3) 0.0269(7) Uani 1 1 d . D 2
H52 H 0.5643 0.3913 0.3471 0.032 Uiso 1 1 calc R D 2
C53 C 0.3869(3) 0.37675(10) 0.3315(3) 0.0301(7) Uani 1 1 d . D 2
H53 H 0.3857 0.3724 0.2473 0.036 Uiso 1 1 calc R D 2
C54 C 0.2816(3) 0.37233(10) 0.3951(3) 0.0279(7) Uani 1 1 d . D 2
H54 H 0.2080 0.3665 0.3537 0.033 Uiso 1 1 calc R D 2
C55 C 0.2839(3) 0.37641(9) 0.5192(2) 0.0205(6) Uani 1 1 d . D 2
H55 H 0.2123 0.3729 0.5624 0.025 Uiso 1 1 calc R D 2
C56 C 0.4957(2) 0.42861(8) 0.7894(2) 0.0147(5) Uani 1 1 d . D 2
C57 C 0.4469(3) 0.46839(8) 0.8307(2) 0.0172(6) Uani 1 1 d . D 2
H57 H 0.3626 0.4716 0.8368 0.021 Uiso 1 1 calc R D 2
C58 C 0.5234(3) 0.50340(8) 0.8627(2) 0.0198(6) Uani 1 1 d . D 2
H58 H 0.4905 0.5302 0.8916 0.024 Uiso 1 1 calc R D 2
C59 C 0.6454(3) 0.49942(9) 0.8529(3) 0.0221(6) Uani 1 1 d . D 2
H59 H 0.6962 0.5235 0.8738 0.027 Uiso 1 1 calc R D 2
C60 C 0.6943(3) 0.46004(9) 0.8124(3) 0.0243(7) Uani 1 1 d . D 2
H60 H 0.7787 0.4572 0.8059 0.029 Uiso 1 1 calc R D 2
C61 C 0.6197(3) 0.42468(9) 0.7814(3) 0.0203(6) Uani 1 1 d . D 2
H61 H 0.6535 0.3977 0.7546 0.024 Uiso 1 1 calc R D 2
C62 C 0.1522(2) 0.27521(8) 0.7975(2) 0.0140(5) Uani 1 1 d . D 2
C63 C 0.0888(2) 0.29002(9) 0.6943(2) 0.0174(6) Uani 1 1 d . D 2
H63 H 0.0915 0.3203 0.6718 0.021 Uiso 1 1 calc R D 2
C64 C 0.0220(2) 0.25987(9) 0.6256(3) 0.0227(6) Uani 1 1 d . D 2
H64 H -0.0203 0.2696 0.5558 0.027 Uiso 1 1 calc R D 2
C65 C 0.0171(3) 0.21559(9) 0.6589(3) 0.0237(7) Uani 1 1 d . D 2
H65 H -0.0276 0.1952 0.6112 0.028 Uiso 1 1 calc R D 2
C66 C 0.0778(2) 0.20124(9) 0.7619(3) 0.0221(6) Uani 1 1 d . D 2
H66 H 0.0736 0.1711 0.7850 0.026 Uiso 1 1 calc R D 2
C67 C 0.1446(2) 0.23084(9) 0.8312(3) 0.0171(6) Uani 1 1 d . D 2
H67 H 0.1852 0.2209 0.9018 0.020 Uiso 1 1 calc R D 2
C68 C 0.2233(2) 0.29874(9) 1.0355(2) 0.0178(6) Uani 1 1 d . D 2
C69 C 0.2978(3) 0.26942(9) 1.0970(3) 0.0232(6) Uani 1 1 d . D 2
H69 H 0.3698 0.2595 1.0619 0.028 Uiso 1 1 calc R D 2
C70 C 0.2670(3) 0.25432(10) 1.2109(3) 0.0314(8) Uani 1 1 d . D 2
H70 H 0.3173 0.2338 1.2522 0.038 Uiso 1 1 calc R D 2
C71 C 0.1642(3) 0.26923(11) 1.2631(3) 0.0312(7) Uani 1 1 d . D 2
H71 H 0.1442 0.2593 1.3407 0.037 Uiso 1 1 calc R D 2
C72 C 0.0897(3) 0.29871(11) 1.2025(3) 0.0332(8) Uani 1 1 d . D 2
H72 H 0.0183 0.3087 1.2385 0.040 Uiso 1 1 calc R D 2
C73 C 0.1189(2) 0.31376(11) 1.0890(2) 0.0251(6) Uani 1 1 d . D 2
H73 H 0.0680 0.3342 1.0480 0.030 Uiso 1 1 calc R D 2
P6 P 0.90496(7) 0.39557(2) 0.51937(7) 0.01932(16) Uani 1 1 d . E 2
F7 F 0.81409(16) 0.38268(6) 0.41168(16) 0.0359(4) Uani 1 1 d . E 2
F8 F 0.99613(17) 0.40760(6) 0.62799(16) 0.0341(4) Uani 1 1 d . E 2
F9 F 0.99055(16) 0.35581(6) 0.48150(17) 0.0344(4) Uani 1 1 d . E 2
F10 F 0.83429(17) 0.36239(6) 0.60557(16) 0.0400(5) Uani 1 1 d . E 2
F11 F 0.81898(18) 0.43525(7) 0.5561(2) 0.0505(6) Uani 1 1 d . E 2
F12 F 0.97670(17) 0.42860(6) 0.43398(17) 0.0386(5) Uani 1 1 d . E 2
C74 C 0.8557(3) 0.41997(11) 0.1696(3) 0.0336(8) Uani 1 1 d . F 2
H74A H 0.8730 0.3892 0.1950 0.040 Uiso 1 1 calc R F 2
H74B H 0.8783 0.4398 0.2369 0.040 Uiso 1 1 calc R F 2
Cl5 Cl 0.94328(7) 0.43302(3) 0.04470(7) 0.03692(19) Uani 1 1 d . F 2
Cl6 Cl 0.70150(8) 0.42538(3) 0.13748(8) 0.0437(2) Uani 1 1 d . F 2

loop_
_atom_site_aniso_label
_atom_site_aniso_U_11
_atom_site_aniso_U_22
_atom_site_aniso_U_33
_atom_site_aniso_U_23
_atom_site_aniso_U_13
_atom_site_aniso_U_12
Ru1 0.00953(10) 0.00910(9) 0.00995(9) -0.00054(8) 0.00009(7) 0.00088(8)
P1 0.0110(3) 0.0126(3) 0.0116(3) -0.0004(3) -0.0014(2) 0.0014(3)
P2 0.0099(3) 0.0100(3) 0.0102(3) -0.0011(2) -0.0004(3) 0.0006(2)
Cl1 0.0108(3) 0.0158(3) 0.0195(3) 0.0009(2) 0.0007(3) -0.0020(2)
C1 0.0179(14) 0.0139(13) 0.0172(14) -0.0078(11) -0.0018(11) -0.0044(11)
C2 0.0238(15) 0.0108(13) 0.0116(13) 0.0006(10) 0.0005(11) -0.0020(11)
C3 0.0185(14) 0.0106(12) 0.0152(13) -0.0030(10) 0.0005(11) 0.0037(10)
C4 0.0232(15) 0.0114(13) 0.0136(13) -0.0047(10) 0.0058(11) 0.0008(11)
C5 0.0250(15) 0.0079(12) 0.0129(13) -0.0011(9) -0.0021(11) -0.0008(10)
C6 0.0165(14) 0.0114(12) 0.0184(14) -0.0072(10) -0.0053(11) 0.0006(10)
C7 0.0179(15) 0.0201(15) 0.0312(17) -0.0034(13) 0.0014(13) -0.0047(12)
C8 0.0304(17) 0.0162(14) 0.0255(16) 0.0012(12) 0.0160(13) 0.0021(12)
C9 0.071(3) 0.035(2) 0.043(2) -0.0194(16) 0.045(2) -0.0230(19)
C10 0.0290(19) 0.046(2) 0.063(3) 0.0225(18) 0.0281(18) 0.0204(16)
C11 0.0166(14) 0.0155(13) 0.0092(12) -0.0035(10) -0.0006(10) -0.0015(11)
C12 0.0122(13) 0.0124(12) 0.0143(13) -0.0024(10) 0.0016(10) 0.0013(10)
C13 0.0140(14) 0.0186(14) 0.0110(13) 0.0014(10) -0.0004(11) -0.0004(11)
C14 0.0247(16) 0.0184(14) 0.0211(15) 0.0057(11) 0.0040(12) 0.0043(12)
C15 0.0160(15) 0.0271(16) 0.0317(17) 0.0048(13) 0.0107(13) -0.0004(12)
C16 0.0266(16) 0.0183(14) 0.0201(15) 0.0035(11) 0.0025(12) -0.0041(12)
C17 0.0223(15) 0.0163(14) 0.0238(15) 0.0030(11) -0.0016(12) 0.0009(12)
C18 0.0167(14) 0.0197(14) 0.0199(14) 0.0025(11) -0.0010(12) 0.0005(11)
C19 0.0124(13) 0.0107(13) 0.0205(14) 0.0046(10) -0.0015(11) -0.0016(10)
C20 0.0156(14) 0.0205(14) 0.0246(15) -0.0011(12) -0.0018(12) 0.0002(11)
C21 0.0135(14) 0.0207(15) 0.0418(19) -0.0022(13) -0.0018(13) 0.0048(12)
C22 0.0124(14) 0.0201(14) 0.047(2) 0.0100(14) -0.0094(14) -0.0008(11)
C23 0.0218(15) 0.0210(16) 0.0272(15) 0.0057(12) -0.0086(12) -0.0044(12)
C24 0.0196(14) 0.0187(14) 0.0198(13) 0.0037(12) -0.0007(11) -0.0010(12)
C25 0.0101(13) 0.0081(12) 0.0171(14) -0.0031(10) 0.0004(11) 0.0014(10)
C26 0.0165(14) 0.0124(13) 0.0182(14) -0.0036(11) -0.0005(11) 0.0029(11)
C27 0.0168(14) 0.0187(14) 0.0267(16) -0.0046(12) -0.0078(12) 0.0031(11)
C28 0.0107(14) 0.0214(15) 0.0349(17) -0.0069(12) -0.0022(12) -0.0013(11)
C29 0.0178(14) 0.0184(14) 0.0280(16) 0.0021(12) 0.0066(12) -0.0017(11)
C30 0.0159(14) 0.0114(13) 0.0181(13) 0.0000(10) 0.0000(11) 0.0034(10)
C31 0.0089(12) 0.0112(12) 0.0180(14) 0.0016(10) 0.0035(10) 0.0020(10)
C32 0.0137(14) 0.0187(14) 0.0177(14) -0.0024(11) -0.0004(11) -0.0009(11)
C33 0.0213(15) 0.0116(13) 0.0301(17) -0.0034(12) 0.0010(13) -0.0030(11)
C34 0.0292(17) 0.0155(14) 0.0303(17) 0.0080(12) 0.0062(13) 0.0004(12)
C35 0.0310(17) 0.0218(15) 0.0193(15) 0.0053(11) 0.0008(13) -0.0033(12)
C36 0.0228(15) 0.0148(13) 0.0160(14) 0.0000(11) -0.0019(11) -0.0021(11)
P3 0.0165(3) 0.0130(3) 0.0140(3) 0.0031(3) -0.0014(3) 0.0013(3)
F1 0.0245(9) 0.0221(9) 0.0342(10) 0.0094(7) -0.0148(8) -0.0011(7)
F2 0.0252(9) 0.0265(9) 0.0305(10) 0.0072(7) -0.0045(8) 0.0117(7)
F3 0.0276(9) 0.0160(8) 0.0313(9) -0.0038(7) -0.0070(8) -0.0010(7)
F4 0.0263(9) 0.0220(9) 0.0284(9) 0.0052(7) 0.0082(8) 0.0000(7)
F5 0.0482(11) 0.0178(8) 0.0252(9) -0.0048(7) -0.0031(8) -0.0001(8)
F6 0.0297(10) 0.0368(10) 0.0289(10) 0.0096(8) 0.0118(8) -0.0010(8)
C37 0.0252(16) 0.0263(16) 0.0236(16) 0.0001(12) -0.0002(13) -0.0005(13)
Cl2 0.0254(4) 0.0477(5) 0.0441(5) -0.0037(4) 0.0054(4) -0.0031(4)
Cl3 0.0287(4) 0.0266(4) 0.0196(3) 0.0022(3) -0.0008(3) -0.0034(3)
Ru2 0.00956(10) 0.00757(9) 0.01152(10) -0.00038(8) 0.00082(7) 0.00008(8)
P5 0.0104(3) 0.0111(3) 0.0145(3) -0.0006(3) 0.0015(2) 0.0000(3)
P4 0.0123(3) 0.0077(3) 0.0146(3) 0.0001(2) 0.0003(3) 0.0002(2)
Cl4 0.0167(3) 0.0156(3) 0.0146(3) -0.0042(2) 0.0000(2) -0.0006(2)
C38 0.0164(14) 0.0109(12) 0.0158(14) -0.0053(10) 0.0016(11) 0.0042(10)
C39 0.0184(14) 0.0142(12) 0.0114(13) 0.0002(10) 0.0064(11) 0.0041(10)
C40 0.0142(13) 0.0105(13) 0.0204(14) -0.0016(10) 0.0059(11) 0.0013(10)
C41 0.0099(13) 0.0118(12) 0.0222(14) -0.0018(11) 0.0033(11) 0.0050(10)
C42 0.0165(14) 0.0072(12) 0.0161(13) 0.0033(10) 0.0035(11) 0.0051(10)
C43 0.0125(13) 0.0083(12) 0.0213(14) -0.0029(10) 0.0053(11) 0.0020(10)
C44 0.0203(15) 0.0182(14) 0.0196(14) -0.0039(11) -0.0014(12) 0.0022(11)
C45 0.0141(14) 0.0215(14) 0.0176(14) 0.0017(11) -0.0016(11) 0.0031(11)
C46 0.0212(16) 0.0271(16) 0.0389(19) -0.0002(14) -0.0061(14) 0.0108(13)
C47 0.0186(15) 0.0230(15) 0.0371(18) -0.0003(14) -0.0105(13) -0.0038(13)
C48 0.0139(13) 0.0109(12) 0.0210(14) -0.0030(10) -0.0008(11) 0.0017(10)
C49 0.0118(13) 0.0135(13) 0.0193(14) -0.0051(11) -0.0002(11) 0.0029(10)
C50 0.0206(15) 0.0093(12) 0.0191(14) 0.0033(10) 0.0003(11) 0.0007(11)
C51 0.0187(14) 0.0188(14) 0.0241(15) 0.0057(12) 0.0021(12) 0.0002(12)
C52 0.0281(17) 0.0288(16) 0.0241(15) 0.0100(13) 0.0081(13) 0.0072(13)
C53 0.048(2) 0.0261(16) 0.0162(15) 0.0030(12) 0.0035(14) 0.0036(15)
C54 0.0340(18) 0.0261(16) 0.0232(16) 0.0036(13) -0.0055(14) -0.0064(13)
C55 0.0233(15) 0.0183(14) 0.0196(14) 0.0000(11) -0.0025(12) -0.0031(12)
C56 0.0188(14) 0.0108(12) 0.0143(13) 0.0026(10) -0.0006(11) -0.0021(10)
C57 0.0212(15) 0.0130(13) 0.0172(14) 0.0018(10) -0.0040(12) 0.0011(11)
C58 0.0302(17) 0.0100(13) 0.0188(14) 0.0013(11) -0.0041(12) 0.0025(12)
C59 0.0312(17) 0.0117(14) 0.0232(15) 0.0009(11) -0.0060(13) -0.0101(12)
C60 0.0182(15) 0.0235(15) 0.0313(17) -0.0018(13) 0.0010(13) -0.0052(12)
C61 0.0214(15) 0.0106(13) 0.0287(16) -0.0016(11) 0.0014(12) -0.0021(11)
C62 0.0095(13) 0.0146(13) 0.0180(14) -0.0031(10) 0.0029(11) -0.0009(10)
C63 0.0151(14) 0.0157(14) 0.0212(15) -0.0010(11) -0.0005(11) -0.0051(11)
C64 0.0152(14) 0.0267(15) 0.0260(16) -0.0034(12) -0.0027(12) -0.0017(12)
C65 0.0165(15) 0.0227(15) 0.0320(17) -0.0098(13) 0.0006(13) -0.0070(12)
C66 0.0158(14) 0.0128(13) 0.0378(18) -0.0044(12) 0.0051(13) -0.0042(11)
C67 0.0113(14) 0.0173(14) 0.0228(15) 0.0017(11) 0.0039(11) 0.0022(11)
C68 0.0197(15) 0.0181(14) 0.0155(14) -0.0034(10) 0.0019(12) -0.0062(11)
C69 0.0269(16) 0.0209(15) 0.0222(15) 0.0039(12) 0.0074(13) 0.0030(12)
C70 0.042(2) 0.0316(18) 0.0209(16) 0.0082(13) 0.0014(14) 0.0012(15)
C71 0.0354(19) 0.0433(19) 0.0153(15) 0.0013(13) 0.0076(14) -0.0150(15)
C72 0.0209(16) 0.058(2) 0.0213(16) -0.0035(14) 0.0081(13) -0.0017(14)
C73 0.0116(13) 0.0420(17) 0.0219(14) -0.0010(15) 0.0027(11) 0.0025(14)
P6 0.0172(4) 0.0190(4) 0.0216(4) 0.0033(3) -0.0016(3) -0.0030(3)
F7 0.0287(10) 0.0438(11) 0.0345(10) 0.0044(9) -0.0136(8) -0.0125(8)
F8 0.0365(11) 0.0364(10) 0.0287(10) -0.0004(8) -0.0110(8) -0.0087(8)
F9 0.0325(10) 0.0294(10) 0.0414(11) -0.0031(8) 0.0039(9) 0.0053(8)
F10 0.0425(12) 0.0475(12) 0.0305(10) 0.0061(9) 0.0104(9) -0.0226(9)
F11 0.0369(12) 0.0406(12) 0.0741(15) -0.0144(11) 0.0004(11) 0.0154(9)
F12 0.0393(11) 0.0346(10) 0.0416(11) 0.0197(9) -0.0069(9) -0.0188(9)
C74 0.0331(19) 0.0415(19) 0.0263(17) -0.0016(15) 0.0002(15) -0.0048(15)
Cl5 0.0284(4) 0.0439(5) 0.0387(5) -0.0019(4) 0.0064(4) -0.0132(4)
Cl6 0.0280(4) 0.0665(6) 0.0368(5) -0.0028(4) 0.0047(4) -0.0138(4)

loop_
_atom_type_symbol
_atom_type_description
_atom_type_scat_dispersion_real
_atom_type_scat_dispersion_imag
_atom_type_scat_source
C C 0.0033 0.0016 'International Tables Vol C Tables 4.2.6.8 and 6.1.1.4'
H H 0.0000 0.0000 'International Tables Vol C Tables 4.2.6.8 and 6.1.1.4'
Cl Cl 0.1484 0.1585 'International Tables Vol C Tables 4.2.6.8 and 6.1.1.4'
F F 0.0171 0.0103 'International Tables Vol C Tables 4.2.6.8 and 6.1.1.4'
P P 0.1023 0.0942 'International Tables Vol C Tables 4.2.6.8 and 6.1.1.4'
Ru Ru -1.2594 0.8363 'International Tables Vol C Tables 4.2.6.8 and 6.1.1.4'

loop_
_geom_angle_atom_site_label_1
_geom_angle_atom_site_label_2
_geom_angle_atom_site_label_3
_geom_angle
C2 Ru1 C6 65.68(9)
C2 Ru1 C5 77.76(9)
C6 Ru1 C5 36.34(10)
C2 Ru1 C1 36.43(9)
C6 Ru1 C1 36.85(10)
C5 Ru1 C1 66.13(10)
C2 Ru1 C3 36.88(9)
C6 Ru1 C3 77.15(9)
C5 Ru1 C3 65.36(9)
C1 Ru1 C3 65.88(9)
C2 Ru1 C4 65.68(9)
C6 Ru1 C4 65.55(10)
C5 Ru1 C4 36.71(9)
C1 Ru1 C4 77.82(10)
C3 Ru1 C4 35.85(9)
C2 Ru1 P1 92.26(7)
C6 Ru1 P1 144.11(7)
C5 Ru1 P1 167.89(6)
C1 Ru1 P1 109.56(7)
C3 Ru1 P1 102.54(7)
C4 Ru1 P1 132.51(7)
C2 Ru1 P2 134.42(7)
C6 Ru1 P2 92.32(7)
C5 Ru1 P2 108.40(7)
C1 Ru1 P2 103.14(7)
C3 Ru1 P2 168.66(7)
C4 Ru1 P2 142.25(7)
P1 Ru1 P2 83.46(3)
C2 Ru1 Cl1 142.05(7)
C6 Ru1 Cl1 130.30(7)
C5 Ru1 Cl1 98.91(7)
C1 Ru1 Cl1 164.91(7)
C3 Ru1 Cl1 107.04(7)
C4 Ru1 Cl1 88.91(7)
P1 Ru1 Cl1 84.68(3)
P2 Ru1 Cl1 82.92(3)
C11 P1 C19 106.04(11)
C11 P1 C13 103.51(12)
C19 P1 C13 101.74(12)
C11 P1 Ru1 109.12(9)
C19 P1 Ru1 119.94(9)
C13 P1 Ru1 114.95(9)
C12 P2 C25 103.03(12)
C12 P2 C31 105.16(12)
C25 P2 C31 102.16(11)
C12 P2 Ru1 109.07(8)
C25 P2 Ru1 117.70(8)
C31 P2 Ru1 118.06(8)
C2 C1 C6 117.2(2)
C2 C1 C7 121.9(2)
C6 C1 C7 120.9(2)
C2 C1 Ru1 69.88(14)
C6 C1 Ru1 70.06(14)
C7 C1 Ru1 133.27(18)
C1 C2 C3 122.0(2)
C1 C2 Ru1 73.69(14)
C3 C2 Ru1 73.81(14)
C1 C2 H2 119.0
C3 C2 H2 119.0
Ru1 C2 H2 125.2
C4 C3 C2 119.8(2)
C4 C3 Ru1 72.78(14)
C2 C3 Ru1 69.31(14)
C4 C3 H3 120.1
C2 C3 H3 120.1
Ru1 C3 H3 130.3
C3 C4 C5 118.6(2)
C3 C4 C8 123.8(2)
C5 C4 C8 117.7(2)
C3 C4 Ru1 71.37(14)
C5 C4 Ru1 69.47(14)
C8 C4 Ru1 130.10(18)
C6 C5 C4 120.5(2)
C6 C5 Ru1 71.42(15)
C4 C5 Ru1 73.82(15)
C6 C5 H5 119.8
C4 C5 H5 119.8
Ru1 C5 H5 127.0
C5 C6 C1 121.8(2)
C5 C6 Ru1 72.24(15)
C1 C6 Ru1 73.09(14)
C5 C6 H6 119.1
C1 C6 H6 119.1
Ru1 C6 H6 127.8
C4 C8 C10 114.8(2)
C4 C8 C9 107.6(2)
C10 C8 C9 112.7(3)
C4 C8 H8 107.1
C10 C8 H8 107.1
C9 C8 H8 107.1
C12 C11 P1 119.16(19)
C12 C11 H11 120.4
P1 C11 H11 120.4
C11 C12 P2 118.48(19)
C11 C12 H12 120.8
P2 C12 H12 120.8
C14 C13 C18 119.5(2)
C14 C13 P1 119.5(2)
C18 C13 P1 120.8(2)
C13 C14 C15 120.1(3)
C13 C14 H14 119.9
C15 C14 H14 119.9
C14 C15 C16 119.9(3)
C14 C15 H15 120.0
C16 C15 H15 120.0
C17 C16 C15 120.0(3)
C17 C16 H16 120.0
C15 C16 H16 120.0
C16 C17 C18 120.4(3)
C16 C17 H17 119.8
C18 C17 H17 119.8
C17 C18 C13 120.1(3)
C17 C18 H18 119.9
C13 C18 H18 119.9
C24 C19 C20 119.3(2)
C24 C19 P1 121.1(2)
C20 C19 P1 119.1(2)
C21 C20 C19 120.4(3)
C21 C20 H20 119.8
C19 C20 H20 119.8
C22 C21 C20 119.3(3)
C22 C21 H21 120.4
C20 C21 H21 120.4
C23 C22 C21 120.8(3)
C23 C22 H22 119.6
C21 C22 H22 119.6
C22 C23 C24 119.8(3)
C22 C23 H23 120.1
C24 C23 H23 120.1
C23 C24 C19 120.4(3)
C23 C24 H24 119.8
C19 C24 H24 119.8
C26 C25 C30 118.7(2)
C26 C25 P2 121.12(19)
C30 C25 P2 120.2(2)
C27 C26 C25 120.4(2)
C27 C26 H26 119.8
C25 C26 H26 119.8
C26 C27 C28 120.2(3)
C26 C27 H27 119.9
C28 C27 H27 119.9
C29 C28 C27 119.7(3)
C29 C28 H28 120.1
C27 C28 H28 120.1
C30 C29 C28 120.7(3)
C30 C29 H29 119.6
C28 C29 H29 119.6
C29 C30 C25 120.2(3)
C29 C30 H30 119.9
C25 C30 H30 119.9
C32 C31 C36 119.0(2)
C32 C31 P2 122.0(2)
C36 C31 P2 118.90(19)
C31 C32 C33 120.8(2)
C31 C32 H32 119.6
C33 C32 H32 119.6
C34 C33 C32 119.7(2)
C34 C33 H33 120.1
C32 C33 H33 120.1
C33 C34 C35 119.9(3)
C33 C34 H34 120.1
C35 C34 H34 120.1
C34 C35 C36 120.4(3)
C34 C35 H35 119.8
C36 C35 H35 119.8
C35 C36 C31 120.2(2)
C35 C36 H36 119.9
C31 C36 H36 119.9
F3 P3 F6 89.97(10)
F3 P3 F4 90.11(9)
F6 P3 F4 179.41(11)
F3 P3 F2 90.41(9)
F6 P3 F2 90.73(9)
F4 P3 F2 89.86(9)
F3 P3 F1 90.18(9)
F6 P3 F1 89.50(9)
F4 P3 F1 89.92(9)
F2 P3 F1 179.37(10)
F3 P3 F5 179.57(11)
F6 P3 F5 90.46(10)
F4 P3 F5 89.46(9)
F2 P3 F5 89.65(9)
F1 P3 F5 89.75(9)
Cl2 C37 Cl3 111.64(16)
Cl2 C37 H37A 109.3
Cl3 C37 H37A 109.3
Cl2 C37 H37B 109.3
Cl3 C37 H37B 109.3
H37A C37 H37B 108.0
C39 Ru2 C43 65.61(9)
C39 Ru2 C42 77.38(9)
C43 Ru2 C42 36.39(9)
C39 Ru2 C38 36.87(9)
C43 Ru2 C38 36.72(9)
C42 Ru2 C38 66.14(9)
C39 Ru2 C40 37.01(9)
C43 Ru2 C40 77.17(9)
C42 Ru2 C40 64.92(9)
C38 Ru2 C40 66.53(9)
C39 Ru2 C41 65.85(10)
C43 Ru2 C41 66.05(9)
C42 Ru2 C41 36.80(9)
C38 Ru2 C41 78.69(9)
C40 Ru2 C41 35.69(9)
C39 Ru2 P5 132.17(7)
C43 Ru2 P5 93.22(7)
C42 Ru2 P5 111.24(7)
C38 Ru2 P5 101.46(7)
C40 Ru2 P5 167.99(7)
C41 Ru2 P5 145.49(7)
C39 Ru2 P4 92.03(7)
C43 Ru2 P4 146.24(7)
C42 Ru2 P4 165.32(7)
C38 Ru2 P4 110.99(7)
C40 Ru2 P4 100.52(6)
C41 Ru2 P4 129.31(7)
P5 Ru2 P4 83.39(3)
C39 Ru2 Cl4 144.16(7)
C43 Ru2 Cl4 128.38(7)
C42 Ru2 Cl4 97.88(7)
C38 Ru2 Cl4 163.99(7)
C40 Ru2 Cl4 108.57(7)
C41 Ru2 Cl4 88.93(7)
P5 Ru2 Cl4 82.99(3)
P4 Ru2 Cl4 84.70(3)
C49 P5 C62 103.22(12)
C49 P5 C68 106.68(12)
C62 P5 C68 101.76(12)
C49 P5 Ru2 109.27(9)
C62 P5 Ru2 115.93(8)
C68 P5 Ru2 118.55(10)
C48 P4 C56 105.81(12)
C48 P4 C50 104.30(12)
C56 P4 C50 104.41(12)
C48 P4 Ru2 109.21(9)
C56 P4 Ru2 117.31(9)
C50 P4 Ru2 114.68(8)
C39 C38 C43 116.5(2)
C39 C38 C44 120.5(2)
C43 C38 C44 122.9(2)
C39 C38 Ru2 69.34(14)
C43 C38 Ru2 70.85(14)
C44 C38 Ru2 132.80(18)
C38 C39 C40 122.4(2)
C38 C39 Ru2 73.79(14)
C40 C39 Ru2 73.83(14)
C38 C39 H39 118.8
C40 C39 H39 118.8
Ru2 C39 H39 125.4
C41 C40 C39 120.5(2)
C41 C40 Ru2 73.27(15)
C39 C40 Ru2 69.16(14)
C41 C40 H40 119.7
C39 C40 H40 119.7
Ru2 C40 H40 130.4
C40 C41 C42 117.6(2)
C40 C41 C45 123.2(2)
C42 C41 C45 119.2(2)
C40 C41 Ru2 71.04(15)
C42 C41 Ru2 69.80(14)
C45 C41 Ru2 130.66(17)
C43 C42 C41 121.4(2)
C43 C42 Ru2 71.62(14)
C41 C42 Ru2 73.41(14)
C43 C42 H42 119.3
C41 C42 H42 119.3
Ru2 C42 H42 127.9
C42 C43 C38 121.5(2)
C42 C43 Ru2 71.99(14)
C38 C43 Ru2 72.43(14)
C42 C43 H43 119.3
C38 C43 H43 119.3
Ru2 C43 H43 128.7
C38 C44 H44A 109.5
C38 C44 H44B 109.5
H44A C44 H44B 109.5
C38 C44 H44C 109.5
H44A C44 H44C 109.5
H44B C44 H44C 109.5
C41 C45 C47 114.8(2)
C41 C45 C46 107.6(2)
C47 C45 C46 110.6(2)
C41 C45 H45 107.9
C47 C45 H45 107.9
C46 C45 H45 107.9
C45 C46 H46A 109.5
C45 C46 H46B 109.5
H46A C46 H46B 109.5
C45 C46 H46C 109.5
H46A C46 H46C 109.5
H46B C46 H46C 109.5
C45 C47 H47A 109.5
C45 C47 H47B 109.5
H47A C47 H47B 109.5
C45 C47 H47C 109.5
H47A C47 H47C 109.5
H47B C47 H47C 109.5
C49 C48 P4 118.7(2)
C49 C48 H48 120.7
P4 C48 H48 120.7
C48 C49 P5 118.8(2)
C48 C49 H49 120.6
P5 C49 H49 120.6
C51 C50 C55 119.0(3)
C51 C50 P4 120.9(2)
C55 C50 P4 119.7(2)
C52 C51 C50 120.3(3)
C52 C51 H51 119.9
C50 C51 H51 119.9
C53 C52 C51 120.4(3)
C53 C52 H52 119.8
C51 C52 H52 119.8
C52 C53 C54 120.0(3)
C52 C53 H53 120.0
C54 C53 H53 120.0
C55 C54 C53 120.2(3)
C55 C54 H54 119.9
C53 C54 H54 119.9
C54 C55 C50 120.0(3)
C54 C55 H55 120.0
C50 C55 H55 120.0
C61 C56 C57 119.2(2)
C61 C56 P4 119.30(19)
C57 C56 P4 121.5(2)
C58 C57 C56 119.5(3)
C58 C57 H57 120.2
C56 C57 H57 120.2
C59 C58 C57 120.8(3)
C59 C58 H58 119.6
C57 C58 H58 119.6
C58 C59 C60 119.9(2)
C58 C59 H59 120.0
C60 C59 H59 120.0
C59 C60 C61 120.1(3)
C59 C60 H60 120.0
C61 C60 H60 120.0
C56 C61 C60 120.5(3)
C56 C61 H61 119.8
C60 C61 H61 119.8
C67 C62 C63 119.5(2)
C67 C62 P5 120.1(2)
C63 C62 P5 120.18(19)
C64 C63 C62 119.5(2)
C64 C63 H63 120.2
C62 C63 H63 120.2
C65 C64 C63 120.4(3)
C65 C64 H64 119.8
C63 C64 H64 119.8
C64 C65 C66 120.0(3)
C64 C65 H65 120.0
C66 C65 H65 120.0
C67 C66 C65 120.3(3)
C67 C66 H66 119.8
C65 C66 H66 119.8
C66 C67 C62 120.3(3)
C66 C67 H67 119.9
C62 C67 H67 119.9
C69 C68 C73 119.5(3)
C69 C68 P5 119.7(2)
C73 C68 P5 120.5(2)
C68 C69 C70 120.1(3)
C68 C69 H69 120.0
C70 C69 H69 120.0
C71 C70 C69 120.2(3)
C71 C70 H70 119.9
C69 C70 H70 119.9
C70 C71 C72 120.1(3)
C70 C71 H71 120.0
C72 C71 H71 120.0
C71 C72 C73 120.3(3)
C71 C72 H72 119.8
C73 C72 H72 119.8
C72 C73 C68 119.9(3)
C72 C73 H73 120.1
C68 C73 H73 120.1
F11 P6 F9 179.52(12)
F11 P6 F7 90.12(11)
F9 P6 F7 89.42(10)
F11 P6 F8 90.56(11)
F9 P6 F8 89.90(10)
F7 P6 F8 178.99(10)
F11 P6 F12 89.80(12)
F9 P6 F12 90.07(11)
F7 P6 F12 91.18(10)
F8 P6 F12 89.57(10)
F11 P6 F10 90.51(12)
F9 P6 F10 89.63(11)
F7 P6 F10 89.28(10)
F8 P6 F10 89.97(10)
F12 P6 F10 179.45(12)
Cl6 C74 Cl5 112.01(18)
Cl6 C74 H74A 109.2
Cl5 C74 H74A 109.2
Cl6 C74 H74B 109.2
Cl5 C74 H74B 109.2
H74A C74 H74B 107.9

loop_
_geom_bond_atom_site_label_1
_geom_bond_atom_site_label_2
_geom_bond_distance
Ru1 C2 2.234(2)
Ru1 C6 2.244(3)
Ru1 C5 2.254(3)
Ru1 C1 2.284(3)
Ru1 C3 2.293(2)
Ru1 C4 2.312(3)
Ru1 P1 2.3172(8)
Ru1 P2 2.3240(7)
Ru1 Cl1 2.3978(7)
P1 C11 1.816(3)
P1 C19 1.824(3)
P1 C13 1.834(3)
P2 C12 1.821(3)
P2 C25 1.826(3)
P2 C31 1.839(2)
C1 C2 1.413(4)
C1 C6 1.431(4)
C1 C7 1.514(4)
C2 C3 1.433(4)
C2 H2 0.9500
C3 C4 1.417(4)
C3 H3 0.9500
C4 C5 1.439(4)
C4 C8 1.521(4)
C5 C6 1.402(4)
C5 H5 0.9500
C6 H6 0.9500
C7 H7A 0.9800
C7 H7B 0.9800
C7 H7C 0.9800
C8 C10 1.524(4)
C8 C9 1.525(4)
C8 H8 1.0000
C9 H9A 0.9800
C9 H9B 0.9800
C9 H9C 0.9800
C10 H10A 0.9800
C10 H10B 0.9800
C10 H10C 0.9800
C11 C12 1.336(4)
C11 H11 0.9500
C12 H12 0.9500
C13 C14 1.395(4)
C13 C18 1.399(4)
C14 C15 1.395(4)
C14 H14 0.9500
C15 C16 1.398(4)
C15 H15 0.9500
C16 C17 1.378(4)
C16 H16 0.9500
C17 C18 1.394(4)
C17 H17 0.9500
C18 H18 0.9500
C19 C24 1.397(4)
C19 C20 1.404(4)
C20 C21 1.398(4)
C20 H20 0.9500
C21 C22 1.396(4)
C21 H21 0.9500
C22 C23 1.387(4)
C22 H22 0.9500
C23 C24 1.395(4)
C23 H23 0.9500
C24 H24 0.9500
C25 C26 1.408(4)
C25 C30 1.413(4)
C26 C27 1.393(4)
C26 H26 0.9500
C27 C28 1.393(4)
C27 H27 0.9500
C28 C29 1.392(4)
C28 H28 0.9500
C29 C30 1.386(4)
C29 H29 0.9500
C30 H30 0.9500
C31 C32 1.397(4)
C31 C36 1.397(4)
C32 C33 1.397(4)
C32 H32 0.9500
C33 C34 1.390(4)
C33 H33 0.9500
C34 C35 1.391(4)
C34 H34 0.9500
C35 C36 1.397(4)
C35 H35 0.9500
C36 H36 0.9500
P3 F3 1.6012(16)
P3 F6 1.6020(18)
P3 F4 1.6058(17)
P3 F2 1.6103(17)
P3 F1 1.6135(16)
P3 F5 1.6143(17)
C37 Cl2 1.760(3)
C37 Cl3 1.787(3)
C37 H37A 0.9900
C37 H37B 0.9900
Ru2 C39 2.218(3)
Ru2 C43 2.255(2)
Ru2 C42 2.260(2)
Ru2 C38 2.276(2)
Ru2 C40 2.279(3)
Ru2 C41 2.308(2)
Ru2 P5 2.3133(8)
Ru2 P4 2.3205(8)
Ru2 Cl4 2.3936(7)
P5 C49 1.822(3)
P5 C62 1.832(3)
P5 C68 1.839(3)
P4 C48 1.822(3)
P4 C56 1.825(3)
P4 C50 1.826(3)
C38 C39 1.422(4)
C38 C43 1.427(4)
C38 C44 1.497(4)
C39 C40 1.428(4)
C39 H39 0.9500
C40 C41 1.406(4)
C40 H40 0.9500
C41 C42 1.442(4)
C41 C45 1.504(4)
C42 C43 1.410(4)
C42 H42 0.9500
C43 H43 0.9500
C44 H44A 0.9800
C44 H44B 0.9800
C44 H44C 0.9800
C45 C47 1.540(4)
C45 C46 1.545(4)
C45 H45 1.0000
C46 H46A 0.9800
C46 H46B 0.9800
C46 H46C 0.9800
C47 H47A 0.9800
C47 H47B 0.9800
C47 H47C 0.9800
C48 C49 1.330(4)
C48 H48 0.9500
C49 H49 0.9500
C50 C51 1.406(4)
C50 C55 1.407(4)
C51 C52 1.385(4)
C51 H51 0.9500
C52 C53 1.385(4)
C52 H52 0.9500
C53 C54 1.394(4)
C53 H53 0.9500
C54 C55 1.392(4)
C54 H54 0.9500
C55 H55 0.9500
C56 C61 1.394(4)
C56 C57 1.403(4)
C57 C58 1.402(4)
C57 H57 0.9500
C58 C59 1.373(4)
C58 H58 0.9500
C59 C60 1.390(4)
C59 H59 0.9500
C60 C61 1.395(4)
C60 H60 0.9500
C61 H61 0.9500
C62 C67 1.397(4)
C62 C63 1.412(4)
C63 C64 1.396(4)
C63 H63 0.9500
C64 C65 1.391(4)
C64 H64 0.9500
C65 C66 1.392(4)
C65 H65 0.9500
C66 C67 1.389(4)
C66 H66 0.9500
C67 H67 0.9500
C68 C69 1.387(4)
C68 C73 1.397(4)
C69 C70 1.403(4)
C69 H69 0.9500
C70 C71 1.375(5)
C70 H70 0.9500
C71 C72 1.385(5)
C71 H71 0.9500
C72 C73 1.393(4)
C72 H72 0.9500
C73 H73 0.9500
P6 F11 1.596(2)
P6 F9 1.5989(19)
P6 F7 1.6039(18)
P6 F8 1.6075(18)
P6 F12 1.6077(18)
P6 F10 1.6103(18)
C74 Cl6 1.758(3)
C74 Cl5 1.767(3)
C74 H74A 0.9900
C74 H74B 0.9900
